data_4500920
loop_
_publ_author_name
'L\"u, Jian'
'Han, Li-Wei'
'Lin, Jing-Xiang'
'Cao, Rong'

_publ_section_title
;
 Supramolecular Organic Frameworks of Brominated Bisphenol Derivatives
 with Organoamines
;
_journal_issue 8
_journal_name_full 'Crystal Growth &amp; Design'
_journal_page_first 3551
_journal_paper_doi 10.1021/cg200520w
_journal_volume 11
_journal_year 2011
_chemical_formula_sum 'C32 H30 Br8 N2 O5'
_chemical_formula_weight 1161.86
_chemical_name_systematic
; 
 ? 
;
_space_group_IT_number 14
_symmetry_cell_setting monoclinic
_symmetry_space_group_name_Hall '-P 2ybc'
_symmetry_space_group_name_H-M 'P 1 21/c 1'
_atom_sites_solution_hydrogens geom
_atom_sites_solution_primary direct
_atom_sites_solution_secondary difmap
_audit_creation_method SHELXL-97
_cell_angle_alpha 90.00
_cell_angle_beta 105.553(4)
_cell_angle_gamma 90.00
_cell_formula_units_Z 4
_cell_length_a 13.9298(5)
_cell_length_b 15.3719(5)
_cell_length_c 17.7673(8)
_cell_measurement_reflns_used 8319
_cell_measurement_temperature 293(2)
_cell_measurement_theta_max 28.92
_cell_measurement_theta_min 2.38
_cell_volume 3665.2(3)
_computing_cell_refinement
;
CrysAlisPro, Agilent Technologies,
Version 1.171.34.49 (release 20-01-2011 CrysAlis171 .NET)
(compiled Jan 20 2011,15:58:25)
;
_computing_data_collection
;
CrysAlisPro, Agilent Technologies,
Version 1.171.34.49 (release 20-01-2011 CrysAlis171 .NET)
(compiled Jan 20 2011,15:58:25)
;
_computing_data_reduction
;
CrysAlisPro, Agilent Technologies,
Version 1.171.34.49 (release 20-01-2011 CrysAlis171 .NET)
(compiled Jan 20 2011,15:58:25)
;
_computing_molecular_graphics 'SHELXL-97 (Sheldrick, 1997)'
_computing_publication_material 'SHELXL-97 (Sheldrick, 1997)'
_computing_structure_refinement 'SHELXL-97 (Sheldrick, 1997)'
_computing_structure_solution 'SHELXS-97 (Sheldrick, 1990)'
_diffrn_ambient_temperature 293(2)
_diffrn_measured_fraction_theta_full 0.999
_diffrn_measured_fraction_theta_max 0.860
_diffrn_measurement_device_type 'Xcalibur, Eos'
_diffrn_measurement_method '\w scans'
_diffrn_radiation_monochromator graphite
_diffrn_radiation_source 'fine-focus sealed tube'
_diffrn_radiation_type MoK\a
_diffrn_radiation_wavelength 0.71073
_diffrn_reflns_av_R_equivalents 0.0437
_diffrn_reflns_av_sigmaI/netI 0.1249
_diffrn_reflns_limit_h_max 18
_diffrn_reflns_limit_h_min -17
_diffrn_reflns_limit_k_max 18
_diffrn_reflns_limit_k_min -19
_diffrn_reflns_limit_l_max 23
_diffrn_reflns_limit_l_min -24
_diffrn_reflns_number 16687
_diffrn_reflns_theta_full 25.00
_diffrn_reflns_theta_max 28.92
_diffrn_reflns_theta_min 2.38
_diffrn_standards_decay_% none
_diffrn_standards_interval_count none
_diffrn_standards_interval_time none
_diffrn_standards_number none
_exptl_absorpt_coefficient_mu 8.795
_exptl_absorpt_correction_T_max 0.172
_exptl_absorpt_correction_T_min 0.139
_exptl_absorpt_correction_type multi-scan
_exptl_absorpt_process_details
;
CrysAlisPro, Agilent Technologies,
Version 1.171.34.49 (release 20-01-2011 CrysAlis171 .NET)
(compiled Jan 20 2011,15:58:25)
Empirical absorption correction using spherical harmonics,
 implemented in SCALE3 ABSPACK scaling algorithm.
;
_exptl_crystal_colour colorless
_exptl_crystal_density_diffrn 2.106
_exptl_crystal_density_method 'not measured'
_exptl_crystal_description block
_exptl_crystal_F_000 2224
_exptl_crystal_size_max 0.3
_exptl_crystal_size_mid 0.2
_exptl_crystal_size_min 0.2
_refine_diff_density_max 0.540
_refine_diff_density_min -0.748
_refine_diff_density_rms 0.084
_refine_ls_extinction_method none
_refine_ls_goodness_of_fit_ref 0.574
_refine_ls_hydrogen_treatment mixed
_refine_ls_matrix_type full
_refine_ls_number_parameters 544
_refine_ls_number_reflns 8319
_refine_ls_number_restraints 1
_refine_ls_restrained_S_all 0.574
_refine_ls_R_factor_all 0.1090
_refine_ls_R_factor_gt 0.0323
_refine_ls_shift/su_max 0.001
_refine_ls_shift/su_mean 0.000
_refine_ls_structure_factor_coef Fsqd
_refine_ls_weighting_details 'calc w=1/[\s^2^(Fo^2^)+(0.0700P)^2^+0.0000P] where P=(Fo^2^+2Fc^2^)/3'
_refine_ls_weighting_scheme calc
_refine_ls_wR_factor_gt 0.0689
_refine_ls_wR_factor_ref 0.0910
_reflns_number_gt 3838
_reflns_number_total 8319
_reflns_threshold_expression >2sigma(I)
_cod_data_source_file cg200520w_si_004.cif
_cod_data_source_block TBBPF_DABCO
_cod_depositor_comments
;
The following automatic conversions were performed:

'_symmetry_cell_setting' value 'Monoclinic' changed to 'monoclinic'
according to /home/saulius/struct/CIF-dictionaries/cif_core.dic
dictionary named 'cif_core.dic' version 2.4.1 from 2010-06-29.

Automatic conversion script
Id: cif_fix_values 1715 2011-07-08 13:25:40Z adriana 
;
_cod_original_cell_volume 3665.2(2)
_cod_original_sg_symbol_H-M P2(1)/c
_cod_database_code 4500920

loop_
_symmetry_equiv_pos_as_xyz
'x, y, z'
'-x, y+1/2, -z+1/2'
'-x, -y, -z'
'x, -y-1/2, z-1/2'

loop_
_atom_site_label
_atom_site_type_symbol
_atom_site_fract_x
_atom_site_fract_y
_atom_site_fract_z
_atom_site_U_iso_or_equiv
_atom_site_adp_type
_atom_site_occupancy
_atom_site_symmetry_multiplicity
_atom_site_calc_flag
_atom_site_refinement_flags
Br1 Br 0.20978(5) 0.26256(5) 0.45770(4) 0.0775(2) Uani 1 1 d .
N1 N 0.9242(3) 0.3357(3) 0.6583(2) 0.0276(9) Uani 1 1 d D
H1N H 0.897(4) 0.291(2) 0.665(4) 0.08(2) Uiso 1 1 d D
O1 O 0.2002(3) 0.2383(3) 0.2815(2) 0.0518(11) Uani 1 1 d .
H1O H 0.170(5) 0.271(4) 0.303(4) 0.09(3) Uiso 1 1 d .
C1 C 0.2935(4) 0.2376(3) 0.3306(3) 0.0379(13) Uani 1 1 d .
O1W O 0.0361(3) 0.3375(3) 0.2838(3) 0.0421(10) Uani 1 1 d .
H1WB H -0.024(4) 0.334(3) 0.248(3) 0.052(18) Uiso 1 1 d .
H1WA H 0.020(3) 0.335(3) 0.320(3) 0.015(15) Uiso 1 1 d .
Br2 Br 0.34867(4) 0.21586(4) 0.18931(3) 0.05169(17) Uani 1 1 d .
O2 O 0.9111(3) 0.3782(2) 0.3844(2) 0.0390(10) Uani 1 1 d .
H2O H 0.911(4) 0.424(3) 0.385(3) 0.05(2) Uiso 1 1 d .
N2 N 1.0258(3) 0.4581(2) 0.6218(2) 0.0283(9) Uani 1 1 d .
C2 C 0.3146(4) 0.2450(3) 0.4105(3) 0.0411(13) Uani 1 1 d .
Br3 Br 0.95375(4) 0.19028(3) 0.42590(3) 0.04714(16) Uani 1 1 d .
O3 O 0.2106(3) 0.4440(3) 0.2937(3) 0.0546(12) Uani 1 1 d .
H3O H 0.164(5) 0.422(4) 0.281(4) 0.08(3) Uiso 1 1 d .
C3 C 0.4110(4) 0.2400(4) 0.4575(3) 0.0430(14) Uani 1 1 d .
H3 H 0.420(3) 0.246(3) 0.508(2) 0.020(12) Uiso 1 1 d .
Br4 Br 0.72457(4) 0.49997(3) 0.36371(4) 0.05152(17) Uani 1 1 d .
O4 O 0.8594(2) 0.31539(19) 0.1785(2) 0.0408(9) Uani 1 1 d .
C4 C 0.4901(4) 0.2268(3) 0.4260(3) 0.0386(13) Uani 1 1 d .
Br5 Br 0.41277(5) 0.48794(5) 0.39401(4) 0.0692(2) Uani 1 1 d .
C5 C 0.4701(4) 0.2201(3) 0.3460(4) 0.0402(14) Uani 1 1 d .
H5 H 0.514(3) 0.209(3) 0.328(3) 0.021(13) Uiso 1 1 d .
Br6 Br 0.11275(4) 0.41962(4) 0.11703(4) 0.05934(19) Uani 1 1 d .
C6 C 0.3727(4) 0.2243(3) 0.2993(3) 0.0356(12) Uani 1 1 d .
Br7 Br 0.70028(4) 0.20640(3) 0.22778(3) 0.04729(16) Uani 1 1 d .
C7 C 0.8322(3) 0.3420(3) 0.4016(3) 0.0286(11) Uani 1 1 d .
Br8 Br 0.85956(4) 0.48933(3) 0.09465(3) 0.04582(15) Uani 1 1 d .
C8 C 0.8383(3) 0.2549(3) 0.4252(3) 0.0302(11) Uani 1 1 d .
C9 C 0.7613(4) 0.2146(3) 0.4477(3) 0.0361(13) Uani 1 1 d .
H9 H 0.764(3) 0.162(3) 0.464(2) 0.024(13) Uiso 1 1 d .
C10 C 0.6759(3) 0.2589(3) 0.4480(3) 0.0369(13) Uani 1 1 d .
C11 C 0.6667(4) 0.3439(3) 0.4216(3) 0.0361(13) Uani 1 1 d .
H11 H 0.613(3) 0.376(3) 0.420(2) 0.027(13) Uiso 1 1 d .
C12 C 0.7431(3) 0.3840(3) 0.3985(3) 0.0295(11) Uani 1 1 d .
C13 C 0.5947(4) 0.2166(4) 0.4781(4) 0.0471(15) Uani 1 1 d .
H13A H 0.610(4) 0.151(3) 0.482(3) 0.049(16) Uiso 1 1 d .
H13B H 0.600(3) 0.239(3) 0.524(3) 0.032(15) Uiso 1 1 d .
C14 C 0.2739(4) 0.4530(3) 0.2492(3) 0.0375(13) Uani 1 1 d .
C15 C 0.3735(4) 0.4742(3) 0.2838(3) 0.0408(13) Uani 1 1 d .
C16 C 0.4408(4) 0.4856(3) 0.2410(4) 0.0422(14) Uani 1 1 d .
H16 H 0.505(4) 0.509(3) 0.266(3) 0.056(17) Uiso 1 1 d .
C17 C 0.4133(4) 0.4747(3) 0.1609(3) 0.0367(12) Uani 1 1 d .
C18 C 0.3145(4) 0.4550(3) 0.1245(4) 0.0392(13) Uani 1 1 d .
H18 H 0.297(3) 0.445(2) 0.067(2) 0.025(12) Uiso 1 1 d .
C19 C 0.2472(3) 0.4451(3) 0.1685(3) 0.0377(13) Uani 1 1 d .
C20 C 0.7559(3) 0.4367(3) 0.1304(3) 0.0292(11) Uani 1 1 d .
C21 C 0.7738(3) 0.3544(3) 0.1654(3) 0.0278(11) Uani 1 1 d .
C22 C 0.6889(4) 0.3204(3) 0.1848(3) 0.0299(11) Uani 1 1 d .
C23 C 0.5988(4) 0.3627(3) 0.1704(3) 0.0322(12) Uani 1 1 d .
H23 H 0.553(3) 0.338(3) 0.178(3) 0.026(14) Uiso 1 1 d .
C24 C 0.5851(3) 0.4438(3) 0.1357(3) 0.0308(11) Uani 1 1 d .
C25 C 0.6672(3) 0.4812(3) 0.1171(3) 0.0288(11) Uani 1 1 d .
H25 H 0.653(3) 0.534(3) 0.084(2) 0.027(12) Uiso 1 1 d .
C26 C 0.4854(4) 0.4897(4) 0.1116(4) 0.0489(16) Uani 1 1 d .
H26A H 0.498(3) 0.549(3) 0.105(3) 0.037(14) Uiso 1 1 d .
H26B H 0.458(5) 0.475(4) 0.061(4) 0.09(3) Uiso 1 1 d .
C27 C 0.9764(4) 0.3844(3) 0.7299(3) 0.0336(13) Uani 1 1 d .
H27A H 0.933(4) 0.413(3) 0.752(3) 0.043(15) Uiso 1 1 d .
H27B H 1.010(4) 0.345(3) 0.765(3) 0.058(18) Uiso 1 1 d .
C28 C 1.0457(4) 0.4510(4) 0.7075(3) 0.0356(13) Uani 1 1 d .
H28A H 1.112(4) 0.431(3) 0.722(3) 0.050(16) Uiso 1 1 d .
H28B H 1.033(3) 0.506(3) 0.728(3) 0.034(13) Uiso 1 1 d .
C29 C 0.8565(4) 0.3954(3) 0.6034(3) 0.0331(12) Uani 1 1 d .
H29B H 0.832(3) 0.367(3) 0.556(3) 0.026(13) Uiso 1 1 d .
H29A H 0.804(4) 0.413(3) 0.624(3) 0.042(14) Uiso 1 1 d .
C30 C 0.9177(4) 0.4730(3) 0.5882(3) 0.0325(12) Uani 1 1 d .
H30B H 0.912(3) 0.481(3) 0.538(3) 0.033(14) Uiso 1 1 d .
H30A H 0.901(3) 0.526(3) 0.614(3) 0.040(14) Uiso 1 1 d .
C31 C 0.9996(4) 0.3000(3) 0.6202(3) 0.0309(12) Uani 1 1 d .
H31B H 1.036(3) 0.272(2) 0.652(2) 0.004(12) Uiso 1 1 d .
H31A H 0.959(4) 0.262(3) 0.577(3) 0.054(16) Uiso 1 1 d .
C32 C 1.0508(4) 0.3746(3) 0.5906(3) 0.0357(13) Uani 1 1 d .
H32A H 1.023(3) 0.379(3) 0.530(3) 0.034(13) Uiso 1 1 d .
H32B H 1.117(4) 0.372(3) 0.605(3) 0.036(14) Uiso 1 1 d .

loop_
_atom_site_aniso_label
_atom_site_aniso_U_11
_atom_site_aniso_U_22
_atom_site_aniso_U_33
_atom_site_aniso_U_23
_atom_site_aniso_U_13
_atom_site_aniso_U_12
Br1 0.0430(4) 0.1309(6) 0.0647(4) -0.0001(4) 0.0251(3) 0.0086(4)
N1 0.028(2) 0.027(2) 0.029(2) 0.001(2) 0.0081(19) -0.0070(19)
O1 0.029(2) 0.067(3) 0.053(3) -0.013(2) 0.0010(19) 0.002(2)
C1 0.029(3) 0.035(3) 0.046(3) -0.003(3) 0.003(3) -0.002(2)
O1W 0.028(2) 0.053(2) 0.047(3) -0.006(2) 0.013(2) 0.0019(18)
Br2 0.0504(4) 0.0589(4) 0.0433(3) -0.0068(3) 0.0083(3) -0.0060(3)
O2 0.034(2) 0.034(2) 0.052(3) 0.004(2) 0.0186(19) -0.0014(19)
N2 0.029(2) 0.030(2) 0.027(2) 0.0003(19) 0.0098(18) -0.0054(18)
C2 0.027(3) 0.048(3) 0.049(4) 0.001(3) 0.012(3) -0.001(2)
Br3 0.0500(4) 0.0466(3) 0.0493(4) 0.0004(3) 0.0210(3) 0.0133(3)
O3 0.041(3) 0.069(3) 0.063(3) -0.012(2) 0.029(2) -0.003(2)
C3 0.039(3) 0.058(4) 0.032(3) 0.004(3) 0.010(3) -0.005(3)
Br4 0.0307(3) 0.0384(3) 0.0801(5) 0.0175(3) 0.0056(3) -0.0016(2)
O4 0.027(2) 0.0342(18) 0.058(2) -0.0084(18) 0.0062(18) 0.0110(16)
C4 0.030(3) 0.046(3) 0.038(3) 0.012(3) 0.006(3) -0.006(2)
Br5 0.0573(4) 0.0922(5) 0.0517(4) -0.0128(4) 0.0036(3) 0.0118(4)
C5 0.024(3) 0.045(3) 0.056(4) 0.007(3) 0.020(3) -0.002(3)
Br6 0.0282(3) 0.0790(4) 0.0667(4) 0.0051(4) 0.0057(3) -0.0142(3)
C6 0.033(3) 0.034(3) 0.038(3) 0.003(2) 0.005(3) 0.000(2)
Br7 0.0577(4) 0.0361(3) 0.0515(4) 0.0083(3) 0.0205(3) 0.0099(3)
C7 0.026(3) 0.033(3) 0.024(3) 0.002(2) 0.002(2) -0.009(2)
Br8 0.0302(3) 0.0607(4) 0.0497(3) -0.0022(3) 0.0161(3) -0.0081(3)
C8 0.028(3) 0.032(3) 0.027(3) -0.004(2) 0.002(2) -0.002(2)
C9 0.043(3) 0.028(3) 0.032(3) 0.006(3) 0.000(3) -0.008(3)
C10 0.020(3) 0.049(3) 0.034(3) 0.011(3) -0.005(2) -0.009(2)
C11 0.020(3) 0.044(3) 0.039(3) 0.009(3) -0.001(2) 0.004(3)
C12 0.027(3) 0.026(2) 0.031(3) 0.007(2) 0.000(2) 0.000(2)
C13 0.025(3) 0.064(4) 0.047(4) 0.013(4) 0.000(3) -0.014(3)
C14 0.030(3) 0.032(3) 0.052(4) 0.000(3) 0.012(3) 0.008(2)
C15 0.037(3) 0.041(3) 0.042(3) -0.009(3) 0.006(3) 0.010(3)
C16 0.026(3) 0.037(3) 0.060(4) -0.005(3) 0.005(3) 0.003(3)
C17 0.028(3) 0.034(3) 0.051(4) 0.002(3) 0.016(3) 0.012(2)
C18 0.034(3) 0.035(3) 0.049(4) 0.003(3) 0.012(3) 0.006(2)
C19 0.016(3) 0.036(3) 0.059(4) -0.005(3) 0.008(3) 0.001(2)
C20 0.026(3) 0.037(3) 0.028(3) -0.007(2) 0.011(2) -0.003(2)
C21 0.027(3) 0.030(3) 0.025(3) -0.010(2) 0.004(2) 0.006(2)
C22 0.036(3) 0.026(3) 0.026(3) -0.006(2) 0.007(2) 0.005(2)
C23 0.020(3) 0.041(3) 0.036(3) -0.002(3) 0.009(2) -0.003(2)
C24 0.026(3) 0.033(3) 0.032(3) 0.002(2) 0.006(2) 0.008(2)
C25 0.031(3) 0.025(3) 0.033(3) 0.001(2) 0.014(2) 0.002(2)
C26 0.032(3) 0.054(4) 0.063(5) 0.020(4) 0.017(3) 0.012(3)
C27 0.042(3) 0.032(3) 0.028(3) 0.000(3) 0.011(3) -0.002(3)
C28 0.037(3) 0.033(3) 0.034(3) -0.004(3) 0.005(3) -0.008(3)
C29 0.026(3) 0.040(3) 0.032(3) 0.005(3) 0.005(3) -0.004(3)
C30 0.032(3) 0.037(3) 0.029(3) 0.003(3) 0.009(2) -0.005(2)
C31 0.031(3) 0.029(3) 0.032(3) 0.004(3) 0.006(3) 0.004(3)
C32 0.032(3) 0.038(3) 0.043(4) 0.000(3) 0.019(3) -0.003(3)

loop_
_atom_type_symbol
_atom_type_description
_atom_type_scat_dispersion_real
_atom_type_scat_dispersion_imag
_atom_type_scat_source
C C 0.0033 0.0016 'International Tables Vol C Tables 4.2.6.8 and 6.1.1.4'
H H 0.0000 0.0000 'International Tables Vol C Tables 4.2.6.8 and 6.1.1.4'
N N 0.0061 0.0033 'International Tables Vol C Tables 4.2.6.8 and 6.1.1.4'
O O 0.0106 0.0060 'International Tables Vol C Tables 4.2.6.8 and 6.1.1.4'
Br Br -0.2901 2.4595 'International Tables Vol C Tables 4.2.6.8 and 6.1.1.4'

loop_
_geom_angle_atom_site_label_1
_geom_angle_atom_site_label_2
_geom_angle_atom_site_label_3
_geom_angle
C29 N1 C27 109.3(4)
C29 N1 C31 109.3(4)
C27 N1 C31 109.2(4)
C2 C1 O1 124.4(5)
C2 C1 C6 117.2(5)
O1 C1 C6 118.3(5)
C30 N2 C32 107.4(4)
C30 N2 C28 108.4(4)
C32 N2 C28 108.9(4)
C1 C2 C3 121.6(5)
C1 C2 Br1 119.6(4)
C3 C2 Br1 118.9(4)
C4 C3 C2 121.1(5)
C3 C4 C5 117.9(5)
C3 C4 C13 120.8(5)
C5 C4 C13 121.3(5)
C4 C5 C6 120.6(5)
C1 C6 C5 121.6(5)
C1 C6 Br2 119.1(4)
C5 C6 Br2 119.2(4)
O2 C7 C12 125.3(4)
O2 C7 C8 118.6(4)
C12 C7 C8 116.1(4)
C9 C8 C7 121.6(4)
C9 C8 Br3 119.1(4)
C7 C8 Br3 119.3(3)
C10 C9 C8 121.2(5)
C9 C10 C11 118.0(5)
C9 C10 C13 121.0(5)
C11 C10 C13 120.9(5)
C12 C11 C10 120.8(5)
C11 C12 C7 122.1(4)
C11 C12 Br4 118.0(4)
C7 C12 Br4 119.8(3)
C10 C13 C4 115.3(5)
O3 C14 C15 119.8(5)
O3 C14 C19 124.4(5)
C15 C14 C19 115.8(5)
C16 C15 C14 122.2(5)
C16 C15 Br5 120.6(4)
C14 C15 Br5 117.3(4)
C15 C16 C17 121.0(5)
C18 C17 C16 118.3(5)
C18 C17 C26 119.4(5)
C16 C17 C26 122.2(5)
C17 C18 C19 119.9(5)
C18 C19 C14 122.8(5)
C18 C19 Br6 118.9(4)
C14 C19 Br6 118.3(4)
C25 C20 C21 124.8(4)
C25 C20 Br8 117.2(3)
C21 C20 Br8 118.0(3)
O4 C21 C22 124.8(4)
O4 C21 C20 122.9(4)
C22 C21 C20 112.3(4)
C23 C22 C21 124.0(4)
C23 C22 Br7 118.9(4)
C21 C22 Br7 116.9(3)
C24 C23 C22 121.3(5)
C23 C24 C25 117.0(4)
C23 C24 C26 123.6(5)
C25 C24 C26 119.2(4)
C20 C25 C24 120.6(4)
C17 C26 C24 117.7(5)
N1 C27 C28 108.2(4)
N2 C28 C27 111.1(4)
N1 C29 C30 108.2(4)
N2 C30 C29 111.2(4)
N1 C31 C32 109.4(4)
N2 C32 C31 110.3(4)

loop_
_geom_bond_atom_site_label_1
_geom_bond_atom_site_label_2
_geom_bond_distance
Br1 C2 1.888(5)
N1 C29 1.480(6)
N1 C27 1.488(6)
N1 C31 1.497(6)
O1 C1 1.358(6)
C1 C2 1.376(7)
C1 C6 1.378(7)
Br2 C6 1.896(5)
O2 C7 1.338(5)
N2 C30 1.482(6)
N2 C32 1.477(6)
N2 C28 1.478(6)
C2 C3 1.381(7)
Br3 C8 1.887(5)
O3 C14 1.340(6)
C3 C4 1.378(7)
Br4 C12 1.881(4)
O4 C21 1.298(5)
C4 C5 1.376(7)
C4 C13 1.510(7)
Br5 C15 1.897(5)
C5 C6 1.389(7)
Br6 C19 1.892(5)
Br7 C22 1.901(4)
C7 C12 1.387(6)
C7 C8 1.399(6)
Br8 C20 1.907(4)
C8 C9 1.388(6)
C9 C10 1.372(7)
C10 C11 1.382(7)
C10 C13 1.520(7)
C11 C12 1.385(6)
C14 C15 1.398(7)
C14 C19 1.386(7)
C15 C16 1.368(7)
C16 C17 1.382(7)
C17 C18 1.387(7)
C17 C26 1.517(8)
C18 C19 1.381(7)
C20 C25 1.376(6)
C20 C21 1.402(6)
C21 C22 1.418(6)
C22 C23 1.376(6)
C23 C24 1.380(7)
C24 C25 1.397(6)
C24 C26 1.513(7)
C27 C28 1.530(7)
C29 C30 1.532(7)
C31 C32 1.518(7)
